data_4515087
loop_
_publ_author_name
'Sherstobitova, Tatiana'
'Maryunina, Kseniya'
'Tolstikov, Svyatoslav'
'Letyagin, Gleb'
'Romanenko, Galina'
'Nishihara, Sadafumi'
'Inoue, Katsuya'

_publ_section_title
;
 Ligand Structure Effects on Molecular Assembly and Magnetic Properties of
 Copper(II) Complexes with 3-Pyridyl-Substituted Nitronyl Nitroxide
 Derivatives
;
_journal_issue 17
_journal_name_full 'ACS Omega'
_journal_page_first 17160
_journal_paper_doi 10.1021/acsomega.9b01575
_journal_volume 4
_journal_year 2019
_chemical_formula_sum 'C12 H15 Br N3 O2'
_chemical_formula_weight 313.18
_space_group_crystal_system monoclinic
_space_group_IT_number 14
_space_group_name_Hall '-P 2yn'
_space_group_name_H-M_alt 'P 1 21/n 1'
_symmetry_space_group_name_Hall '-P 2yn'
_symmetry_space_group_name_H-M 'P 1 21/n 1'
_atom_sites_solution_hydrogens geom
_audit_creation_method SHELXL-2018/3
_cell_angle_alpha 90
_cell_angle_beta 106.2690(10)
_cell_angle_gamma 90
_cell_formula_units_Z 4
_cell_length_a 8.0121(3)
_cell_length_b 12.7977(5)
_cell_length_c 13.3910(5)
_cell_measurement_reflns_used 9924
_cell_measurement_temperature 296(2)
_cell_measurement_theta_max 28.19
_cell_measurement_theta_min 3.09
_cell_volume 1318.08(9)
_computing_cell_refinement 'Bruker SAINT'
_computing_data_collection 'Bruker APEX2'
_computing_data_reduction 'Bruker SAINT'
_computing_molecular_graphics 'Bruker SHELXTL'
_computing_publication_material 'Bruker SHELXTL'
_computing_structure_refinement 'SHELXL-2018/3 (Sheldrick, 2018)'
_computing_structure_solution 'SHELXT 2014/5 (Sheldrick, 2014)'
_diffrn_ambient_temperature 296(2)
_diffrn_measured_fraction_theta_full 0.999
_diffrn_measured_fraction_theta_max 0.997
_diffrn_measurement_device_type 'Bruker APEX-II CCD'
_diffrn_measurement_method '\f and \w scans'
_diffrn_radiation_type MoK\a
_diffrn_radiation_wavelength 0.71073
_diffrn_reflns_av_R_equivalents 0.0278
_diffrn_reflns_av_unetI/netI 0.0179
_diffrn_reflns_Laue_measured_fraction_full 0.999
_diffrn_reflns_Laue_measured_fraction_max 0.997
_diffrn_reflns_limit_h_max 10
_diffrn_reflns_limit_h_min -10
_diffrn_reflns_limit_k_max 16
_diffrn_reflns_limit_k_min -17
_diffrn_reflns_limit_l_max 17
_diffrn_reflns_limit_l_min -17
_diffrn_reflns_number 20768
_diffrn_reflns_point_group_measured_fraction_full 0.999
_diffrn_reflns_point_group_measured_fraction_max 0.997
_diffrn_reflns_theta_full 25.242
_diffrn_reflns_theta_max 28.310
_diffrn_reflns_theta_min 3.090
_exptl_absorpt_coefficient_mu 3.117
_exptl_absorpt_correction_T_max 0.746
_exptl_absorpt_correction_T_min 0.341
_exptl_absorpt_correction_type multi-scan
_exptl_absorpt_process_details 'SADABS (Sheldrick, 2008)'
_exptl_crystal_colour dark-violet
_exptl_crystal_density_diffrn 1.578
_exptl_crystal_description block
_exptl_crystal_F_000 636
_exptl_crystal_size_max 0.440
_exptl_crystal_size_mid 0.200
_exptl_crystal_size_min 0.100
_exptl_transmission_factor_max 0.7457
_exptl_transmission_factor_min 0.5151
_refine_diff_density_max 0.481
_refine_diff_density_min -0.982
_refine_diff_density_rms 0.068
_refine_ls_extinction_method none
_refine_ls_goodness_of_fit_ref 1.044
_refine_ls_hydrogen_treatment constr
_refine_ls_matrix_type full
_refine_ls_number_parameters 163
_refine_ls_number_reflns 3271
_refine_ls_number_restraints 0
_refine_ls_restrained_S_all 1.044
_refine_ls_R_factor_all 0.0515
_refine_ls_R_factor_gt 0.0387
_refine_ls_shift/su_max 0.001
_refine_ls_shift/su_mean 0.000
_refine_ls_structure_factor_coef Fsqd
_refine_ls_weighting_details 'w=1/[\s^2^(Fo^2^)+(0.0479P)^2^+0.8903P] where P=(Fo^2^+2Fc^2^)/3'
_refine_ls_weighting_scheme calc
_refine_ls_wR_factor_gt 0.0952
_refine_ls_wR_factor_ref 0.1021
_reflns_Friedel_coverage 0.000
_reflns_number_gt 2639
_reflns_number_total 3271
_reflns_threshold_expression 'I > 2\s(I)'
_cod_data_source_file 1916611.cif
_cod_data_source_block qqq
_cod_database_code 4515087
_shelx_shelxl_version_number 2018/3
_shelx_space_group_comment
; 
The symmetry employed for this shelxl refinement is uniquely defined 
by the following loop, which should always be used as a source of 
symmetry information in preference to the above space-group names. 
They are only intended as comments. 
;
_shelx_estimated_absorpt_t_min 0.341
_shelx_estimated_absorpt_t_max 0.746

loop_
_space_group_symop_operation_xyz
'x, y, z'
'-x+1/2, y+1/2, -z+1/2'
'-x, -y, -z'
'x-1/2, -y-1/2, z-1/2'

loop_
_atom_site_label
_atom_site_type_symbol
_atom_site_fract_x
_atom_site_fract_y
_atom_site_fract_z
_atom_site_U_iso_or_equiv
_atom_site_adp_type
_atom_site_occupancy
_atom_site_site_symmetry_order
_atom_site_calc_flag
_atom_site_refinement_flags_posn
_atom_site_refinement_flags_adp
O1 O 0.1584(2) 0.5732(2) 0.15021(13) 0.0647(6) Uani 1 1 d . .
N1 N 0.2595(2) 0.59955(16) 0.23786(13) 0.0354(4) Uani 1 1 d . .
C1 C 0.1933(3) 0.62888(18) 0.32892(15) 0.0335(4) Uani 1 1 d . .
C2 C 0.0374(4) 0.7003(3) 0.2919(2) 0.0609(8) Uani 1 1 d . .
H2A H -0.005106 0.719118 0.349766 0.091 Uiso 1 1 calc R U
H2B H 0.070943 0.762293 0.262041 0.091 Uiso 1 1 calc R U
H2C H -0.052536 0.664838 0.240465 0.091 Uiso 1 1 calc R U
C3 C 0.1375(4) 0.5272(2) 0.3690(2) 0.0582(7) Uani 1 1 d . .
H3A H 0.093868 0.541556 0.427418 0.087 Uiso 1 1 calc R U
H3B H 0.047841 0.494862 0.314750 0.087 Uiso 1 1 calc R U
H3C H 0.235448 0.480973 0.389992 0.087 Uiso 1 1 calc R U
C4 C 0.3589(3) 0.67867(18) 0.40290(16) 0.0366(5) Uani 1 1 d . .
C5 C 0.3752(5) 0.7958(2) 0.3880(3) 0.0680(9) Uani 1 1 d . .
H5A H 0.289192 0.831898 0.412404 0.102 Uiso 1 1 calc R U
H5B H 0.489043 0.818707 0.426659 0.102 Uiso 1 1 calc R U
H5C H 0.357603 0.810596 0.315488 0.102 Uiso 1 1 calc R U
C6 C 0.3910(4) 0.6535(3) 0.51716(18) 0.0580(7) Uani 1 1 d . .
H6A H 0.302203 0.685247 0.542434 0.087 Uiso 1 1 calc R U
H6B H 0.388606 0.579101 0.526067 0.087 Uiso 1 1 calc R U
H6C H 0.502664 0.680054 0.555443 0.087 Uiso 1 1 calc R U
N2 N 0.4980(2) 0.62899(16) 0.36269(13) 0.0377(4) Uani 1 1 d . .
O2 O 0.6586(2) 0.6299(2) 0.41264(15) 0.0739(7) Uani 1 1 d . .
C7 C 0.4334(2) 0.59561(16) 0.26493(15) 0.0288(4) Uani 1 1 d . .
C8 C 0.5400(2) 0.55996(16) 0.19888(14) 0.0284(4) Uani 1 1 d . .
C9 C 0.5618(3) 0.61968(16) 0.11684(16) 0.0322(4) Uani 1 1 d . .
Br Br 0.44731(4) 0.75008(2) 0.08668(3) 0.06371(13) Uani 1 1 d . .
N3 N 0.6577(2) 0.59289(16) 0.05566(14) 0.0391(4) Uani 1 1 d . .
C10 C 0.7399(3) 0.5010(2) 0.07446(17) 0.0404(5) Uani 1 1 d . .
H10 H 0.807961 0.480394 0.031940 0.048 Uiso 1 1 calc R U
C11 C 0.7286(3) 0.43549(19) 0.15350(18) 0.0418(5) Uani 1 1 d . .
H11 H 0.786958 0.371834 0.163892 0.050 Uiso 1 1 calc R U
C12 C 0.6288(3) 0.46621(18) 0.21719(17) 0.0373(5) Uani 1 1 d . .
H12 H 0.621370 0.423944 0.272269 0.045 Uiso 1 1 calc R U

loop_
_atom_site_aniso_label
_atom_site_aniso_U_11
_atom_site_aniso_U_22
_atom_site_aniso_U_33
_atom_site_aniso_U_23
_atom_site_aniso_U_13
_atom_site_aniso_U_12
O1 0.0358(9) 0.1187(18) 0.0363(9) -0.0297(10) 0.0045(7) -0.0035(10)
N1 0.0299(8) 0.0516(11) 0.0266(8) -0.0087(7) 0.0112(7) -0.0011(8)
C1 0.0329(10) 0.0428(11) 0.0289(10) -0.0023(8) 0.0151(8) 0.0013(8)
C2 0.0503(15) 0.084(2) 0.0511(15) 0.0010(14) 0.0193(12) 0.0288(15)
C3 0.0555(16) 0.0623(17) 0.0627(17) 0.0046(13) 0.0260(14) -0.0180(13)
C4 0.0382(11) 0.0458(12) 0.0317(10) -0.0113(9) 0.0193(9) -0.0048(9)
C5 0.093(2) 0.0447(15) 0.088(2) -0.0232(15) 0.0618(19) -0.0187(15)
C6 0.0537(15) 0.094(2) 0.0286(11) -0.0142(13) 0.0153(11) 0.0015(15)
N2 0.0291(9) 0.0554(12) 0.0303(9) -0.0145(8) 0.0113(7) -0.0048(8)
O2 0.0307(9) 0.134(2) 0.0526(11) -0.0420(12) 0.0047(8) -0.0072(11)
C7 0.0300(9) 0.0334(10) 0.0261(9) -0.0037(7) 0.0128(8) -0.0022(8)
C8 0.0255(9) 0.0353(10) 0.0260(9) -0.0051(7) 0.0100(7) -0.0025(7)
C9 0.0309(10) 0.0368(11) 0.0317(10) -0.0001(8) 0.0135(8) 0.0010(8)
Br 0.0815(2) 0.05040(18) 0.0769(2) 0.02571(13) 0.05121(18) 0.02765(13)
N3 0.0378(9) 0.0512(11) 0.0344(9) 0.0019(8) 0.0204(8) 0.0025(8)
C10 0.0325(10) 0.0552(14) 0.0382(11) -0.0083(10) 0.0180(9) 0.0039(10)
C11 0.0399(12) 0.0430(12) 0.0460(12) -0.0030(10) 0.0176(10) 0.0104(10)
C12 0.0414(11) 0.0394(11) 0.0347(11) 0.0017(9) 0.0167(9) 0.0028(9)

loop_
_atom_type_symbol
_atom_type_description
_atom_type_scat_dispersion_real
_atom_type_scat_dispersion_imag
_atom_type_scat_source
C C 0.0033 0.0016 'International Tables Vol C Tables 4.2.6.8 and 6.1.1.4'
H H 0.0000 0.0000 'International Tables Vol C Tables 4.2.6.8 and 6.1.1.4'
N N 0.0061 0.0033 'International Tables Vol C Tables 4.2.6.8 and 6.1.1.4'
O O 0.0106 0.0060 'International Tables Vol C Tables 4.2.6.8 and 6.1.1.4'
Br Br -0.2901 2.4595 'International Tables Vol C Tables 4.2.6.8 and 6.1.1.4'

loop_
_geom_angle_atom_site_label_1
_geom_angle_atom_site_label_2
_geom_angle_atom_site_label_3
_geom_angle
O1 N1 C7 125.90(17)
O1 N1 C1 122.34(17)
C7 N1 C1 111.47(16)
N1 C1 C2 109.31(18)
N1 C1 C3 106.08(19)
C2 C1 C3 109.6(2)
N1 C1 C4 100.73(15)
C2 C1 C4 116.1(2)
C3 C1 C4 114.15(19)
C1 C2 H2A 109.5
C1 C2 H2B 109.5
H2A C2 H2B 109.5
C1 C2 H2C 109.5
H2A C2 H2C 109.5
H2B C2 H2C 109.5
C1 C3 H3A 109.5
C1 C3 H3B 109.5
H3A C3 H3B 109.5
C1 C3 H3C 109.5
H3A C3 H3C 109.5
H3B C3 H3C 109.5
N2 C4 C6 109.8(2)
N2 C4 C5 105.63(18)
C6 C4 C5 110.2(2)
N2 C4 C1 100.62(15)
C6 C4 C1 115.47(19)
C5 C4 C1 114.2(2)
C4 C5 H5A 109.5
C4 C5 H5B 109.5
H5A C5 H5B 109.5
C4 C5 H5C 109.5
H5A C5 H5C 109.5
H5B C5 H5C 109.5
C4 C6 H6A 109.5
C4 C6 H6B 109.5
H6A C6 H6B 109.5
C4 C6 H6C 109.5
H6A C6 H6C 109.5
H6B C6 H6C 109.5
O2 N2 C7 125.12(18)
O2 N2 C4 123.22(17)
C7 N2 C4 111.24(16)
N2 C7 N1 110.00(16)
N2 C7 C8 124.03(17)
N1 C7 C8 125.98(17)
C12 C8 C9 116.48(18)
C12 C8 C7 121.48(18)
C9 C8 C7 122.01(19)
N3 C9 C8 125.0(2)
N3 C9 Br 115.43(16)
C8 C9 Br 119.56(15)
C9 N3 C10 117.03(19)
N3 C10 C11 123.16(19)
N3 C10 H10 118.4
C11 C10 H10 118.4
C10 C11 C12 118.5(2)
C10 C11 H11 120.7
C12 C11 H11 120.7
C11 C12 C8 119.8(2)
C11 C12 H12 120.1
C8 C12 H12 120.1

loop_
_geom_bond_atom_site_label_1
_geom_bond_atom_site_label_2
_geom_bond_distance
O1 N1 1.271(2)
N1 C7 1.338(3)
N1 C1 1.508(2)
C1 C2 1.515(3)
C1 C3 1.522(3)
C1 C4 1.553(3)
C2 H2A 0.9600
C2 H2B 0.9600
C2 H2C 0.9600
C3 H3A 0.9600
C3 H3B 0.9600
C3 H3C 0.9600
C4 N2 1.507(3)
C4 C6 1.514(3)
C4 C5 1.522(4)
C5 H5A 0.9600
C5 H5B 0.9600
C5 H5C 0.9600
C6 H6A 0.9600
C6 H6B 0.9600
C6 H6C 0.9600
N2 O2 1.273(2)
N2 C7 1.336(3)
C7 C8 1.464(3)
C8 C12 1.381(3)
C8 C9 1.389(3)
C9 N3 1.316(3)
C9 Br 1.893(2)
N3 C10 1.337(3)
C10 C11 1.373(3)
C10 H10 0.9300
C11 C12 1.380(3)
C11 H11 0.9300
C12 H12 0.9300
